data_4312918
loop_
_publ_author_name
'Elisabetta Berti'
'Andrea Caneschi'
'Carole Daiguebonne'
'Paolo Dapporto'
'Mauro Formica'
'Vieri Fusi'
'Luca Giorgi'
'Annalisa Guerri'
'Mauro Micheloni'
'Paola Paoli'
'Roberto Pontellini'
'Patrizia Rossi'

_publ_contact_author 'Fusi Vieri'
_publ_contact_author_address
;
   Institute of Chemical Science
   University of Urbino
   P.zza Rinascimento, 6
   61029 Urbino, ITALY
;
_publ_contact_author_email vieri@chim.uniurb.it
_publ_section_title
;
 Ni(II), Cu(II), and Zn(II) Dinuclear Metal Complexes with an Aza-Phenolic
 Ligand: Crystal Structures, Magnetic Properties, and Solution Studies
;
_journal_name_full 'Inorganic Chemistry'
_journal_page_first 348
_journal_page_last 357
_journal_paper_doi 10.1021/ic0204070
_journal_volume 42
_journal_year 2003
_chemical_formula_moiety '(Cu 2+)2, (C11 H18 N3 O)2, (Cl O4)2'
_chemical_formula_sum 'C11 H18 Cl Cu N3 O5'
_chemical_formula_weight 371.27
_chemical_name_systematic
;
  ?
;
_space_group_IT_number 14
_symmetry_cell_setting monoclinic
_symmetry_space_group_name_Hall '-P 2yn'
_symmetry_space_group_name_H-M 'P 1 21/n 1'
_atom_sites_solution_hydrogens geom
_atom_sites_solution_primary direct
_atom_sites_solution_secondary difmap
_audit_creation_method SHELXL-97
_cell_angle_alpha 90.00
_cell_angle_beta 94.04(4)
_cell_angle_gamma 90.00
_cell_formula_units_Z 4
_cell_length_a 8.991(6)
_cell_length_b 9.889(2)
_cell_length_c 16.643(4)
_cell_measurement_temperature 293(2)
_cell_volume 1476.1(11)
_computing_cell_refinement 'Siemens P4'
_computing_data_collection 'Siemens P4'
_computing_data_reduction 'Siemens P4'
_computing_molecular_graphics 'ORTEP-3 (Farruggia, 1997)'
_computing_publication_material 'PARST97 (Nardelli, 1997)'
_computing_structure_refinement 'SHELXL-97 (Sheldrick, 1997)'
_computing_structure_solution 'SIR97 (Altomare,1994)'
_diffrn_ambient_temperature 293(2)
_diffrn_measured_fraction_theta_full 0.947
_diffrn_measured_fraction_theta_max 0.947
_diffrn_measurement_device_type 'Siemens P4'
_diffrn_measurement_method \q/2\q
_diffrn_radiation_monochromator graphite
_diffrn_radiation_source 'X-ray tube'
_diffrn_radiation_type CuK\a
_diffrn_radiation_wavelength 1.54180
_diffrn_reflns_av_R_equivalents 0.0478
_diffrn_reflns_av_sigmaI/netI 0.0406
_diffrn_reflns_limit_h_max 1
_diffrn_reflns_limit_h_min -10
_diffrn_reflns_limit_k_max 1
_diffrn_reflns_limit_k_min -11
_diffrn_reflns_limit_l_max 19
_diffrn_reflns_limit_l_min -19
_diffrn_reflns_number 3241
_diffrn_reflns_theta_full 64.24
_diffrn_reflns_theta_max 64.24
_diffrn_reflns_theta_min 5.21
_diffrn_standards_interval_time 60
_diffrn_standards_number 3
_exptl_absorpt_coefficient_mu 3.997
_exptl_absorpt_correction_type 'REFDELF (WALKER and STUART, 1983)'
_exptl_crystal_colour green
_exptl_crystal_density_diffrn 1.671
_exptl_crystal_density_method 'not measured'
_exptl_crystal_F_000 764
_exptl_crystal_size_max 0.4
_exptl_crystal_size_mid 0.4
_exptl_crystal_size_min 0.3
_refine_diff_density_max 0.750
_refine_diff_density_min -0.950
_refine_diff_density_rms 0.128
_refine_ls_extinction_coef 0.0066(6)
_refine_ls_extinction_expression Fc^*^=kFc[1+0.001xFc^2^\l^3^/sin(2\q)]^-1/4^
_refine_ls_extinction_method SHELXL
_refine_ls_goodness_of_fit_ref 0.804
_refine_ls_hydrogen_treatment noref
_refine_ls_matrix_type full
_refine_ls_number_parameters 219
_refine_ls_number_reflns 2346
_refine_ls_number_restraints 0
_refine_ls_restrained_S_all 0.804
_refine_ls_R_factor_all 0.0537
_refine_ls_R_factor_gt 0.0508
_refine_ls_shift/su_max 0.007
_refine_ls_shift/su_mean 0.000
_refine_ls_structure_factor_coef Fsqd
_refine_ls_weighting_details 'calc w=1/[\s^2^(Fo^2^)+(0.1187P)^2^+2.6642P] where P=(Fo^2^+2Fc^2^)/3'
_refine_ls_weighting_scheme calc
_refine_ls_wR_factor_gt 0.1303
_refine_ls_wR_factor_ref 0.1351
_reflns_number_gt 2161
_reflns_number_total 2346
_reflns_threshold_expression >2sigma(I)
_cod_data_source_file ic0204070_2.cif
_cod_data_source_block 2
_cod_original_sg_symbol_H-M 'P 21/n'
_cod_database_code 4312918

loop_
_symmetry_equiv_pos_as_xyz
'x, y, z'
'-x+1/2, y+1/2, -z+1/2'
'-x, -y, -z'
'x-1/2, -y-1/2, z-1/2'

loop_
_atom_site_label
_atom_site_type_symbol
_atom_site_fract_x
_atom_site_fract_y
_atom_site_fract_z
_atom_site_U_iso_or_equiv
_atom_site_adp_type
_atom_site_occupancy
_atom_site_symmetry_multiplicity
_atom_site_calc_flag
_atom_site_refinement_flags
_atom_site_disorder_assembly
_atom_site_disorder_group
Cu1 Cu 0.52036(5) 0.58650(4) 0.42402(2) 0.0298(3) Uani 1 1 d . . .
O1 O 0.6411(3) 0.4562(2) 0.50850(14) 0.0384(6) Uani 1 1 d . . .
N1 N 0.6965(3) 0.6035(3) 0.35602(16) 0.0345(6) Uani 1 1 d . . .
N2 N 0.4191(4) 0.4917(4) 0.32737(18) 0.0518(8) Uani 1 1 d . . .
H2A H 0.4184 0.4018 0.3358 0.065(3) Uiso 1 1 calc R . .
H2B H 0.3242 0.5202 0.3194 0.065(3) Uiso 1 1 calc R . .
N3 N 0.5679(4) 0.7862(3) 0.4546(2) 0.0576(9) Uani 1 1 d . . .
H3A H 0.4881 0.8384 0.4411 0.065(3) Uiso 1 1 calc R . .
H3B H 0.5889 0.7929 0.5081 0.065(3) Uiso 1 1 calc R . .
C1 C 0.7533(3) 0.3752(3) 0.48883(19) 0.0318(7) Uani 1 1 d . . .
C2 C 0.7840(4) 0.2520(4) 0.5274(2) 0.0435(8) Uani 1 1 d . . .
H2 H 0.7309 0.2273 0.5711 0.065(3) Uiso 1 1 calc R . .
C3 C 0.8920(4) 0.1663(4) 0.5016(2) 0.0492(9) Uani 1 1 d . . .
H3 H 0.9083 0.0832 0.5268 0.065(3) Uiso 1 1 calc R . .
C4 C 0.9763(4) 0.2029(4) 0.4386(2) 0.0488(9) Uani 1 1 d . . .
H4 H 1.0465 0.1439 0.4198 0.065(3) Uiso 1 1 calc R . .
C5 C 0.9539(4) 0.3285(4) 0.4046(2) 0.0424(8) Uani 1 1 d . . .
H5 H 1.0131 0.3552 0.3638 0.065(3) Uiso 1 1 calc R . .
C6 C 0.8456(3) 0.4173(3) 0.4290(2) 0.0325(7) Uani 1 1 d . . .
C7 C 0.8404(4) 0.5606(4) 0.3992(2) 0.0387(8) Uani 1 1 d . . .
H7A H 0.8612 0.6203 0.4448 0.065(3) Uiso 1 1 calc R . .
H7B H 0.9196 0.5728 0.3631 0.065(3) Uiso 1 1 calc R . .
C8 C 0.6652(4) 0.5200(5) 0.2823(2) 0.0489(9) Uani 1 1 d . . .
H8A H 0.6965 0.4276 0.2931 0.065(3) Uiso 1 1 calc R . .
H8B H 0.7217 0.5548 0.2392 0.065(3) Uiso 1 1 calc R . .
C9 C 0.5012(5) 0.5226(5) 0.2563(2) 0.0527(10) Uani 1 1 d . . .
H9A H 0.4730 0.6111 0.2352 0.065(3) Uiso 1 1 calc R . .
H9B H 0.4787 0.4560 0.2145 0.065(3) Uiso 1 1 calc R . .
C10 C 0.7053(5) 0.7499(4) 0.3368(2) 0.0504(10) Uani 1 1 d . . .
H10A H 0.6242 0.7743 0.2980 0.065(3) Uiso 1 1 calc R . .
H10B H 0.7985 0.7688 0.3130 0.065(3) Uiso 1 1 calc R . .
C11 C 0.6960(5) 0.8327(4) 0.4119(3) 0.0552(10) Uani 1 1 d . . .
H11A H 0.7870 0.8227 0.4463 0.065(3) Uiso 1 1 calc R . .
H11B H 0.6840 0.9276 0.3981 0.065(3) Uiso 1 1 calc R . .
Cl1 Cl 0.40520(10) 0.10573(10) 0.31795(6) 0.0490(3) Uani 1 1 d . . .
O2 O 0.5440(4) 0.1670(5) 0.3407(3) 0.1113(16) Uani 1 1 d . . .
O3 O 0.4330(16) 0.0027(13) 0.2674(8) 0.120(5) Uani 0.50 1 d P . .
O4 O 0.3491(14) 0.0451(12) 0.3879(6) 0.105(3) Uani 0.50 1 d P . .
O5 O 0.2949(10) 0.1931(9) 0.2861(11) 0.122(5) Uani 0.50 1 d P . .
O6 O 0.3063(10) 0.169(2) 0.3629(7) 0.142(6) Uani 0.50 1 d P . .
O7 O 0.3985(18) -0.0310(11) 0.3157(12) 0.158(8) Uani 0.50 1 d P . .
O8 O 0.3702(12) 0.1513(14) 0.2367(5) 0.107(4) Uani 0.50 1 d P . .

loop_
_atom_site_aniso_label
_atom_site_aniso_U_11
_atom_site_aniso_U_22
_atom_site_aniso_U_33
_atom_site_aniso_U_23
_atom_site_aniso_U_13
_atom_site_aniso_U_12
Cu1 0.0294(3) 0.0328(4) 0.0282(3) 0.00436(17) 0.0100(2) 0.00514(17)
O1 0.0355(12) 0.0403(13) 0.0415(12) 0.0137(10) 0.0171(10) 0.0156(10)
N1 0.0345(14) 0.0377(15) 0.0323(14) 0.0081(11) 0.0098(11) 0.0049(11)
N2 0.0494(18) 0.065(2) 0.0409(16) -0.0023(16) 0.0045(14) -0.0143(16)
N3 0.068(2) 0.0442(18) 0.062(2) -0.0121(17) 0.0146(18) -0.0047(17)
C1 0.0261(14) 0.0329(16) 0.0370(16) 0.0024(14) 0.0071(13) 0.0083(13)
C2 0.0373(17) 0.043(2) 0.051(2) 0.0137(17) 0.0137(15) 0.0083(15)
C3 0.045(2) 0.0365(18) 0.065(2) 0.0091(18) 0.0020(18) 0.0112(16)
C4 0.0453(19) 0.048(2) 0.053(2) -0.0098(18) 0.0043(17) 0.0216(18)
C5 0.0379(17) 0.054(2) 0.0362(17) -0.0039(16) 0.0107(14) 0.0093(16)
C6 0.0265(15) 0.0374(17) 0.0338(16) -0.0014(13) 0.0043(13) 0.0061(13)
C7 0.0307(16) 0.0424(18) 0.0442(19) 0.0076(15) 0.0099(14) 0.0029(14)
C8 0.048(2) 0.071(3) 0.0289(16) -0.0047(17) 0.0091(15) 0.0111(19)
C9 0.053(2) 0.073(3) 0.0318(17) -0.0026(18) 0.0050(16) 0.006(2)
C10 0.049(2) 0.045(2) 0.059(2) 0.0224(19) 0.0185(18) 0.0048(17)
C11 0.050(2) 0.0309(17) 0.084(3) 0.0072(19) -0.003(2) -0.0024(16)
Cl1 0.0410(5) 0.0552(6) 0.0511(6) -0.0034(4) 0.0063(4) 0.0017(4)
O2 0.059(2) 0.111(3) 0.161(4) -0.012(3) -0.016(2) -0.026(2)
O3 0.144(9) 0.108(10) 0.117(9) -0.064(8) 0.067(8) -0.013(8)
O4 0.143(9) 0.091(6) 0.087(6) 0.018(6) 0.057(6) -0.010(6)
O5 0.071(6) 0.062(5) 0.226(15) 0.042(7) -0.044(8) -0.001(4)
O6 0.068(5) 0.262(19) 0.099(7) -0.063(10) 0.030(5) 0.022(8)
O7 0.151(13) 0.054(5) 0.26(2) 0.033(10) -0.073(14) -0.021(7)
O8 0.097(7) 0.165(11) 0.060(5) 0.033(6) 0.001(4) -0.002(7)

loop_
_atom_type_symbol
_atom_type_description
_atom_type_scat_dispersion_real
_atom_type_scat_dispersion_imag
_atom_type_scat_source
C C 0.0181 0.0091 'International Tables Vol C Tables 4.2.6.8 and 6.1.1.4'
H H 0.0000 0.0000 'International Tables Vol C Tables 4.2.6.8 and 6.1.1.4'
N N 0.0311 0.0180 'International Tables Vol C Tables 4.2.6.8 and 6.1.1.4'
O O 0.0492 0.0322 'International Tables Vol C Tables 4.2.6.8 and 6.1.1.4'
Cl Cl 0.3639 0.7018 'International Tables Vol C Tables 4.2.6.8 and 6.1.1.4'
Cu Cu -1.9646 0.5888 'International Tables Vol C Tables 4.2.6.8 and 6.1.1.4'

loop_
_geom_angle_atom_site_label_1
_geom_angle_atom_site_label_2
_geom_angle_atom_site_label_3
_geom_angle
_geom_angle_site_symmetry_1
_geom_angle_site_symmetry_3
_geom_angle_publ_flag
O1 Cu1 N1 171.98(10) 3_666 . ?
O1 Cu1 N2 92.67(12) 3_666 . ?
N1 Cu1 N2 85.38(13) . . ?
O1 Cu1 N3 102.38(13) 3_666 . ?
N1 Cu1 N3 84.37(13) . . ?
N2 Cu1 N3 135.17(16) . . ?
O1 Cu1 O1 81.65(10) 3_666 . ?
N1 Cu1 O1 92.11(10) . . ?
N2 Cu1 O1 114.93(14) . . ?
N3 Cu1 O1 108.96(14) . . ?
C1 O1 Cu1 127.9(2) . 3_666 ?
C1 O1 Cu1 123.5(2) . . ?
Cu1 O1 Cu1 98.35(10) 3_666 . ?
C10 N1 C8 111.9(3) . . ?
C10 N1 C7 108.8(3) . . ?
C8 N1 C7 110.2(3) . . ?
C10 N1 Cu1 104.9(2) . . ?
C8 N1 Cu1 107.8(2) . . ?
C7 N1 Cu1 113.2(2) . . ?
C9 N2 Cu1 108.7(2) . . ?
C9 N2 H2A 110.0 . . ?
Cu1 N2 H2A 110.0 . . ?
C9 N2 H2B 110.0 . . ?
Cu1 N2 H2B 110.0 . . ?
H2A N2 H2B 108.3 . . ?
C11 N3 Cu1 109.6(2) . . ?
C11 N3 H3A 109.8 . . ?
Cu1 N3 H3A 109.8 . . ?
C11 N3 H3B 109.8 . . ?
Cu1 N3 H3B 109.8 . . ?
H3A N3 H3B 108.2 . . ?
O1 C1 C2 122.3(3) . . ?
O1 C1 C6 119.1(3) . . ?
C2 C1 C6 118.6(3) . . ?
C3 C2 C1 120.9(3) . . ?
C3 C2 H2 119.5 . . ?
C1 C2 H2 119.5 . . ?
C2 C3 C4 120.7(3) . . ?
C2 C3 H3 119.7 . . ?
C4 C3 H3 119.7 . . ?
C5 C4 C3 118.4(3) . . ?
C5 C4 H4 120.8 . . ?
C3 C4 H4 120.8 . . ?
C4 C5 C6 122.3(3) . . ?
C4 C5 H5 118.8 . . ?
C6 C5 H5 118.8 . . ?
C5 C6 C1 118.7(3) . . ?
C5 C6 C7 120.3(3) . . ?
C1 C6 C7 120.6(3) . . ?
N1 C7 C6 115.6(3) . . ?
N1 C7 H7A 108.4 . . ?
C6 C7 H7A 108.4 . . ?
N1 C7 H7B 108.4 . . ?
C6 C7 H7B 108.4 . . ?
H7A C7 H7B 107.4 . . ?
N1 C8 C9 110.6(3) . . ?
N1 C8 H8A 109.5 . . ?
C9 C8 H8A 109.5 . . ?
N1 C8 H8B 109.5 . . ?
C9 C8 H8B 109.5 . . ?
H8A C8 H8B 108.1 . . ?
N2 C9 C8 107.6(3) . . ?
N2 C9 H9A 110.2 . . ?
C8 C9 H9A 110.2 . . ?
N2 C9 H9B 110.2 . . ?
C8 C9 H9B 110.2 . . ?
H9A C9 H9B 108.5 . . ?
N1 C10 C11 110.2(3) . . ?
N1 C10 H10A 109.6 . . ?
C11 C10 H10A 109.6 . . ?
N1 C10 H10B 109.6 . . ?
C11 C10 H10B 109.6 . . ?
H10A C10 H10B 108.1 . . ?
N3 C11 C10 108.9(3) . . ?
N3 C11 H11A 109.9 . . ?
C10 C11 H11A 109.9 . . ?
N3 C11 H11B 109.9 . . ?
C10 C11 H11B 109.9 . . ?
H11A C11 H11B 108.3 . . ?
O7 Cl1 O3 40.7(8) . . ?
O7 Cl1 O6 116.6(11) . . ?
O3 Cl1 O6 147.9(8) . . ?
O7 Cl1 O5 125.5(7) . . ?
O3 Cl1 O5 112.8(9) . . ?
O6 Cl1 O5 56.3(8) . . ?
O7 Cl1 O2 118.2(7) . . ?
O3 Cl1 O2 106.9(6) . . ?
O6 Cl1 O2 104.7(6) . . ?
O5 Cl1 O2 115.3(4) . . ?
O7 Cl1 O4 65.6(9) . . ?
O3 Cl1 O4 106.3(7) . . ?
O6 Cl1 O4 57.5(8) . . ?
O5 Cl1 O4 106.7(8) . . ?
O2 Cl1 O4 108.4(6) . . ?
O7 Cl1 O8 106.3(9) . . ?
O3 Cl1 O8 71.9(8) . . ?
O6 Cl1 O8 105.4(8) . . ?
O5 Cl1 O8 49.1(7) . . ?
O2 Cl1 O8 104.3(5) . . ?
O4 Cl1 O8 146.0(7) . . ?
O7 O3 Cl1 69.5(11) . . ?
O7 O3 O8 117.1(15) . . ?
Cl1 O3 O8 56.4(6) . . ?
O6 O4 Cl1 58.4(5) . . ?
O6 O4 O7 107.6(8) . . ?
Cl1 O4 O7 54.7(5) . . ?
O8 O5 O6 128.0(10) . . ?
O8 O5 Cl1 67.5(6) . . ?
O6 O5 Cl1 60.5(6) . . ?
O5 O6 O4 118.2(11) . . ?
O5 O6 Cl1 63.2(6) . . ?
O4 O6 Cl1 64.1(7) . . ?
O3 O7 Cl1 69.8(10) . . ?
O3 O7 O4 129.5(14) . . ?
Cl1 O7 O4 59.8(7) . . ?
O5 O8 Cl1 63.3(6) . . ?
O5 O8 O3 107.3(8) . . ?
Cl1 O8 O3 51.7(5) . . ?

loop_
_geom_bond_atom_site_label_1
_geom_bond_atom_site_label_2
_geom_bond_distance
_geom_bond_site_symmetry_2
_geom_bond_publ_flag
Cu1 O1 1.943(2) 3_666 ?
Cu1 N1 2.017(3) . ?
Cu1 N2 2.022(3) . ?
Cu1 N3 2.076(3) . ?
Cu1 O1 2.145(2) . ?
O1 C1 1.347(4) . ?
O1 Cu1 1.943(2) 3_666 ?
N1 C10 1.486(4) . ?
N1 C8 1.489(5) . ?
N1 C7 1.496(4) . ?
N2 C9 1.470(5) . ?
N2 H2A 0.9000 . ?
N2 H2B 0.9000 . ?
N3 C11 1.468(6) . ?
N3 H3A 0.9000 . ?
N3 H3B 0.9000 . ?
C1 C2 1.395(5) . ?
C1 C6 1.403(5) . ?
C2 C3 1.380(5) . ?
C2 H2 0.9300 . ?
C3 C4 1.384(6) . ?
C3 H3 0.9300 . ?
C4 C5 1.375(5) . ?
C4 H4 0.9300 . ?
C5 C6 1.393(5) . ?
C5 H5 0.9300 . ?
C6 C7 1.501(5) . ?
C7 H7A 0.9700 . ?
C7 H7B 0.9700 . ?
C8 C9 1.507(6) . ?
C8 H8A 0.9700 . ?
C8 H8B 0.9700 . ?
C9 H9A 0.9700 . ?
C9 H9B 0.9700 . ?
C10 C11 1.502(6) . ?
C10 H10A 0.9700 . ?
C10 H10B 0.9700 . ?
C11 H11A 0.9700 . ?
C11 H11B 0.9700 . ?
Cl1 O7 1.353(11) . ?
Cl1 O3 1.356(9) . ?
Cl1 O6 1.356(9) . ?
Cl1 O5 1.392(8) . ?
Cl1 O2 1.415(4) . ?
Cl1 O4 1.433(8) . ?
Cl1 O8 1.439(8) . ?
O3 O7 0.942(18) . ?
O3 O8 1.643(19) . ?
O4 O6 1.344(18) . ?
O4 O7 1.51(2) . ?
O5 O8 1.178(15) . ?
O5 O6 1.297(17) . ?
